data_2222582
loop_
_publ_author_name
'Shafiq, Muhammad'
'Khan, Islam Ullah'
'Arshad, Muhammad Nadeem'
'Khan, Muneeb Hayat'
'Simpson, Jim'

_publ_section_title
;
 2-(Methoxycarbonyl)anilinium dihydrogen phosphate
;
_journal_coeditor_code BT2987
_journal_issue 8
_journal_name_full 'Acta Crystallographica Section E'
_journal_page_first o1786
_journal_paper_doi 10.1107/S1600536809025252
_journal_volume 65
_journal_year 2009
_chemical_formula_iupac 'C8 H10 N O2 +, H2 P O4 -'
_chemical_formula_moiety 'C8 H10 N O2 +, H2 O4 P -'
_chemical_formula_sum 'C8 H12 N O6 P'
_chemical_formula_weight 249.16
_chemical_name_common
;
2-(Methoxycarbonyl)anilinium dihydrogen phosphate
;
_chemical_name_systematic
;
2-(Methoxycarbonyl)anilinium dihydrogen phosphate
;
_space_group_IT_number 15
_symmetry_cell_setting monoclinic
_symmetry_space_group_name_Hall '-C 2yc'
_symmetry_space_group_name_H-M 'C 1 2/c 1'
_atom_sites_solution_hydrogens geom
_atom_sites_solution_primary direct
_atom_sites_solution_secondary difmap
_cell_angle_alpha 90.00
_cell_angle_beta 114.970(5)
_cell_angle_gamma 90.00
_cell_formula_units_Z 8
_cell_length_a 20.939(3)
_cell_length_b 4.7880(5)
_cell_length_c 22.283(4)
_cell_measurement_reflns_used 5124
_cell_measurement_temperature 296(2)
_cell_measurement_theta_max 27.86
_cell_measurement_theta_min 2.24
_cell_volume 2025.2(5)
_computing_cell_refinement 'SAINT (Bruker, 2007)'
_computing_data_collection 'APEX2 (Bruker, 2007)'
_computing_data_reduction 'SAINT (Bruker, 2007)'
_computing_molecular_graphics
;
SHELXTL (Sheldrick, 2008) and Mercury (Macrae <i>et al.</i>,
2006)
;
_computing_publication_material
;
SHELXL97 (Sheldrick, 2008), enCIFer (Allen <i>et al.</i>,
2004), PLATON (Spek, 2009)
and publCIF (Westrip, 2009)
;
_computing_structure_refinement 'SHELXL97 (Sheldrick, 2008)'
_computing_structure_solution 'SHELXS97 (Sheldrick, 2008)'
_diffrn_ambient_temperature 296(2)
_diffrn_measured_fraction_theta_full 0.997
_diffrn_measured_fraction_theta_max 0.997
_diffrn_measurement_device_type 'Bruker Kappa APEXII CCD'
_diffrn_measurement_method '\f and \w'
_diffrn_radiation_monochromator graphite
_diffrn_radiation_source 'fine-focus sealed tube'
_diffrn_radiation_type MoK\a
_diffrn_radiation_wavelength 0.71073
_diffrn_reflns_av_R_equivalents 0.0353
_diffrn_reflns_av_sigmaI/netI 0.0261
_diffrn_reflns_limit_h_max 27
_diffrn_reflns_limit_h_min -27
_diffrn_reflns_limit_k_max 6
_diffrn_reflns_limit_k_min -4
_diffrn_reflns_limit_l_max 27
_diffrn_reflns_limit_l_min -29
_diffrn_reflns_number 10812
_diffrn_reflns_theta_full 27.87
_diffrn_reflns_theta_max 27.87
_diffrn_reflns_theta_min 3.51
_diffrn_standards_number 0
_exptl_absorpt_coefficient_mu 0.286
_exptl_absorpt_correction_T_max 0.958
_exptl_absorpt_correction_T_min 0.928
_exptl_absorpt_correction_type multi-scan
_exptl_absorpt_process_details '(SADABS; Bruker, 2005)'
_exptl_crystal_colour colourless
_exptl_crystal_density_diffrn 1.634
_exptl_crystal_density_method 'not measured'
_exptl_crystal_description needle
_exptl_crystal_F_000 1040
_exptl_crystal_size_max 0.39
_exptl_crystal_size_mid 0.21
_exptl_crystal_size_min 0.17
_refine_diff_density_max 0.288
_refine_diff_density_min -0.482
_refine_ls_extinction_method none
_refine_ls_goodness_of_fit_ref 1.069
_refine_ls_hydrogen_treatment mixed
_refine_ls_matrix_type full
_refine_ls_number_parameters 153
_refine_ls_number_reflns 2413
_refine_ls_number_restraints 0
_refine_ls_restrained_S_all 1.069
_refine_ls_R_factor_all 0.0432
_refine_ls_R_factor_gt 0.0368
_refine_ls_shift/su_max 0.001
_refine_ls_shift/su_mean 0.000
_refine_ls_structure_factor_coef Fsqd
_refine_ls_weighting_details 'calc w=1/[\s^2^(Fo^2^)+(0.0575P)^2^+1.6713P] where P=(Fo^2^+2Fc^2^)/3'
_refine_ls_weighting_scheme calc
_refine_ls_wR_factor_gt 0.0973
_refine_ls_wR_factor_ref 0.1022
_reflns_number_gt 2078
_reflns_number_total 2413
_reflns_threshold_expression I>2\s(I)
_cod_data_source_file bt2987.cif
_cod_data_source_block I
_cod_original_sg_symbol_H-M 'C 2/c'
_cod_database_code 2222582
_cod_database_fobs_code 2222582

loop_
_symmetry_equiv_pos_as_xyz
'x, y, z'
'-x, y, -z+1/2'
'x+1/2, y+1/2, z'
'-x+1/2, y+1/2, -z+1/2'
'-x, -y, -z'
'x, -y, z-1/2'
'-x+1/2, -y+1/2, -z'
'x+1/2, -y+1/2, z-1/2'

loop_
_atom_site_type_symbol
_atom_site_label
_atom_site_fract_x
_atom_site_fract_y
_atom_site_fract_z
_atom_site_U_iso_or_equiv
_atom_site_adp_type
_atom_site_calc_flag
_atom_site_refinement_flags
_atom_site_occupancy
_atom_site_disorder_assembly
_atom_site_disorder_group
N N1 0.24287(7) 0.4968(3) 0.93401(6) 0.0200(3) Uani d . 1 . .
H H1A 0.2695 0.3443 0.9473 0.030 Uiso calc R 1 . .
H H1B 0.2127 0.5014 0.9526 0.030 Uiso calc R 1 . .
H H1C 0.2702 0.6478 0.9460 0.030 Uiso calc R 1 . .
C C1 0.20379(8) 0.4920(3) 0.86203(7) 0.0202(3) Uani d . 1 . .
C C2 0.14685(8) 0.3118(3) 0.83134(7) 0.0227(3) Uani d . 1 . .
C C3 0.11163(9) 0.3157(4) 0.76239(8) 0.0300(4) Uani d . 1 . .
H H3 0.0730 0.1996 0.7412 0.036 Uiso calc R 1 . .
C C4 0.13337(10) 0.4893(4) 0.72527(9) 0.0326(4) Uani d . 1 . .
H H4 0.1102 0.4864 0.6793 0.039 Uiso calc R 1 . .
C C5 0.18948(10) 0.6671(4) 0.75648(9) 0.0322(4) Uani d . 1 . .
H H5 0.2038 0.7857 0.7315 0.039 Uiso calc R 1 . .
C C6 0.22462(9) 0.6700(4) 0.82496(8) 0.0273(4) Uani d . 1 . .
H H6 0.2622 0.7916 0.8459 0.033 Uiso calc R 1 . .
C C7 0.12565(8) 0.1075(3) 0.86989(8) 0.0225(3) Uani d . 1 . .
C C8 0.03453(11) -0.1887(5) 0.86660(11) 0.0433(5) Uani d . 1 . .
H H8A 0.0609 -0.1795 0.9138 0.065 Uiso calc R 1 . .
H H8B 0.0402 -0.3700 0.8511 0.065 Uiso calc R 1 . .
H H8C -0.0144 -0.1566 0.8555 0.065 Uiso calc R 1 . .
O O1 0.16391(6) 0.0261(3) 0.92428(6) 0.0273(3) Uani d . 1 . .
O O2 0.05989(7) 0.0218(3) 0.83567(7) 0.0380(3) Uani d . 1 . .
P P1 0.10739(2) 0.56312(8) 0.531833(19) 0.01826(13) Uani d . 1 . .
O O3 0.17510(6) 0.5066(2) 0.52576(6) 0.0248(3) Uani d . 1 . .
O O4 0.05239(6) 0.6781(3) 0.46425(6) 0.0262(3) Uani d . 1 . .
H H4O 0.0163(12) 0.681(5) 0.4598(10) 0.031 Uiso d . 1 . .
O O5 0.12078(7) 0.8011(3) 0.58427(6) 0.0323(3) Uani d . 1 . .
H H5O 0.1063(13) 0.948(5) 0.5709(11) 0.039 Uiso d . 1 . .
O O6 0.07879(6) 0.3146(2) 0.55400(6) 0.0255(3) Uani d . 1 . .

loop_
_atom_site_aniso_label
_atom_site_aniso_U_11
_atom_site_aniso_U_22
_atom_site_aniso_U_33
_atom_site_aniso_U_12
_atom_site_aniso_U_13
_atom_site_aniso_U_23
N1 0.0199(6) 0.0202(6) 0.0191(6) -0.0008(5) 0.0075(5) -0.0015(5)
C1 0.0202(7) 0.0201(7) 0.0196(7) 0.0040(6) 0.0076(6) -0.0003(6)
C2 0.0230(8) 0.0219(7) 0.0215(7) 0.0022(6) 0.0079(6) 0.0005(6)
C3 0.0277(9) 0.0334(9) 0.0222(8) -0.0011(7) 0.0038(6) -0.0010(7)
C4 0.0353(10) 0.0407(10) 0.0194(8) 0.0074(8) 0.0091(7) 0.0046(7)
C5 0.0365(10) 0.0354(9) 0.0294(9) 0.0048(8) 0.0185(7) 0.0085(8)
C6 0.0277(8) 0.0260(8) 0.0295(8) -0.0016(7) 0.0134(7) 0.0009(7)
C7 0.0219(7) 0.0202(7) 0.0235(8) -0.0008(6) 0.0077(6) -0.0031(6)
C8 0.0388(11) 0.0397(11) 0.0495(12) -0.0184(9) 0.0167(9) 0.0013(9)
O1 0.0257(6) 0.0293(6) 0.0241(6) 0.0007(5) 0.0078(5) 0.0036(5)
O2 0.0268(7) 0.0436(8) 0.0329(7) -0.0137(6) 0.0022(5) 0.0073(6)
P1 0.0173(2) 0.0154(2) 0.0226(2) 0.00185(14) 0.00890(16) 0.00206(14)
O3 0.0181(6) 0.0250(6) 0.0324(6) 0.0032(4) 0.0118(5) 0.0025(5)
O4 0.0179(5) 0.0338(7) 0.0261(6) 0.0029(5) 0.0086(5) 0.0069(5)
O5 0.0466(8) 0.0189(6) 0.0277(6) 0.0072(5) 0.0122(6) 0.0001(5)
O6 0.0234(6) 0.0186(5) 0.0363(6) 0.0010(4) 0.0142(5) 0.0060(5)

loop_
_atom_type_symbol
_atom_type_description
_atom_type_scat_dispersion_real
_atom_type_scat_dispersion_imag
_atom_type_scat_source
C C 0.0033 0.0016 'International Tables Vol C Tables 4.2.6.8 and 6.1.1.4'
H H 0.0000 0.0000 'International Tables Vol C Tables 4.2.6.8 and 6.1.1.4'
N N 0.0061 0.0033 'International Tables Vol C Tables 4.2.6.8 and 6.1.1.4'
O O 0.0106 0.0060 'International Tables Vol C Tables 4.2.6.8 and 6.1.1.4'
P P 0.1023 0.0942 'International Tables Vol C Tables 4.2.6.8 and 6.1.1.4'

loop_
_geom_angle_atom_site_label_1
_geom_angle_atom_site_label_2
_geom_angle_atom_site_label_3
_geom_angle_site_symmetry_1
_geom_angle_site_symmetry_3
_geom_angle
_geom_angle_publ_flag
C1 N1 H1A . . 109.5 ?
C1 N1 H1B . . 109.5 ?
H1A N1 H1B . . 109.5 ?
C1 N1 H1C . . 109.5 ?
H1A N1 H1C . . 109.5 ?
H1B N1 H1C . . 109.5 ?
C6 C1 C2 . . 120.64(15) ?
C6 C1 N1 . . 118.39(14) ?
C2 C1 N1 . . 120.97(14) ?
C1 C2 C3 . . 118.45(15) ?
C1 C2 C7 . . 121.69(14) ?
C3 C2 C7 . . 119.77(15) ?
C4 C3 C2 . . 120.91(17) ?
C4 C3 H3 . . 119.5 ?
C2 C3 H3 . . 119.5 ?
C5 C4 C3 . . 119.79(16) ?
C5 C4 H4 . . 120.1 ?
C3 C4 H4 . . 120.1 ?
C4 C5 C6 . . 120.33(17) ?
C4 C5 H5 . . 119.8 ?
C6 C5 H5 . . 119.8 ?
C1 C6 C5 . . 119.85(16) ?
C1 C6 H6 . . 120.1 ?
C5 C6 H6 . . 120.1 ?
O1 C7 O2 . . 124.62(16) ?
O1 C7 C2 . . 124.15(15) ?
O2 C7 C2 . . 111.21(14) ?
O2 C8 H8A . . 109.5 ?
O2 C8 H8B . . 109.5 ?
H8A C8 H8B . . 109.5 ?
O2 C8 H8C . . 109.5 ?
H8A C8 H8C . . 109.5 ?
H8B C8 H8C . . 109.5 ?
C7 O2 C8 . . 116.33(15) ?
O3 P1 O6 . . 114.06(7) ?
O3 P1 O4 . . 108.44(7) ?
O6 P1 O4 . . 111.21(7) ?
O3 P1 O5 . . 108.56(7) ?
O6 P1 O5 . . 107.47(7) ?
O4 P1 O5 . . 106.83(7) ?
P1 O4 H4O . . 116.4(17) ?
P1 O5 H5O . . 117.1(18) ?

loop_
_geom_bond_atom_site_label_1
_geom_bond_atom_site_label_2
_geom_bond_site_symmetry_2
_geom_bond_distance
_geom_bond_publ_flag
N1 C1 . 1.4609(19) ?
N1 H1A . 0.8900 ?
N1 H1B . 0.8900 ?
N1 H1C . 0.8900 ?
C1 C6 . 1.379(2) ?
C1 C2 . 1.395(2) ?
C2 C3 . 1.396(2) ?
C2 C7 . 1.488(2) ?
C3 C4 . 1.379(3) ?
C3 H3 . 0.9300 ?
C4 C5 . 1.378(3) ?
C4 H4 . 0.9300 ?
C5 C6 . 1.386(2) ?
C5 H5 . 0.9300 ?
C6 H6 . 0.9300 ?
C7 O1 . 1.2010(19) ?
C7 O2 . 1.326(2) ?
C8 O2 . 1.443(2) ?
C8 H8A . 0.9600 ?
C8 H8B . 0.9600 ?
C8 H8C . 0.9600 ?
P1 O3 . 1.5045(12) ?
P1 O6 . 1.5062(12) ?
P1 O4 . 1.5597(12) ?
P1 O5 . 1.5702(13) ?
O4 H4O . 0.72(2) ?
O5 H5O . 0.78(2) ?

loop_
_geom_hbond_atom_site_label_D
_geom_hbond_atom_site_label_H
_geom_hbond_atom_site_label_A
_geom_hbond_site_symmetry_A
_geom_hbond_distance_DH
_geom_hbond_distance_HA
_geom_hbond_distance_DA
_geom_hbond_angle_DHA
C4 H4 O5 . 0.93 2.68 3.387(2) 133.1
C4 H4 O6 . 0.93 2.71 3.590(2) 157.8
C3 H3 O2 2_556 0.93 2.72 3.609(2) 161.5
N1 H1A O3 4_546 0.89 1.93 2.8218(18) 178.3
N1 H1A O5 4_546 0.89 2.68 3.190(2) 117.6
N1 H1C O3 4_556 0.89 2.01 2.9005(18) 174.8
N1 H1B O3 6_566 0.89 2.09 2.9400(17) 159.8
O5 H5O O6 1_565 0.78(2) 1.83(2) 2.6021(17) 170(2)
O4 H4O O6 5_566 0.72(2) 1.88(2) 2.6015(17) 179(2)

loop_
_geom_torsion_atom_site_label_1
_geom_torsion_atom_site_label_2
_geom_torsion_atom_site_label_3
_geom_torsion_atom_site_label_4
_geom_torsion_site_symmetry_1
_geom_torsion_site_symmetry_2
_geom_torsion_site_symmetry_3
_geom_torsion_site_symmetry_4
_geom_torsion
_geom_torsion_publ_flag
C6 C1 C2 C3 . . . . 0.1(2) ?
N1 C1 C2 C3 . . . . -179.80(15) ?
C6 C1 C2 C7 . . . . 176.75(15) ?
N1 C1 C2 C7 . . . . -3.1(2) ?
C1 C2 C3 C4 . . . . 1.3(3) ?
C7 C2 C3 C4 . . . . -175.43(16) ?
C2 C3 C4 C5 . . . . -1.7(3) ?
C3 C4 C5 C6 . . . . 0.7(3) ?
C2 C1 C6 C5 . . . . -1.1(3) ?
N1 C1 C6 C5 . . . . 178.83(15) ?
C4 C5 C6 C1 . . . . 0.7(3) ?
C1 C2 C7 O1 . . . . -21.1(2) ?
C3 C2 C7 O1 . . . . 155.53(17) ?
C1 C2 C7 O2 . . . . 160.61(16) ?
C3 C2 C7 O2 . . . . -22.8(2) ?
O1 C7 O2 C8 . . . . -1.5(3) ?
C2 C7 O2 C8 . . . . 176.80(16) ?

loop_
_cod_related_entry_id
_cod_related_entry_database
_cod_related_entry_code
1 ChemSpider 30655824
